data_1552913
loop_
_publ_author_name
'Randall McClain, K.'
'Gould, Colin A.'
'Chakarawet, Khetpakorn'
'Teat, Simon J.'
'Groshens, Thomas J.'
'Long, Jeffrey R.'
'Harvey, Benjamin G.'

_publ_section_title
;
 High-temperature magnetic blocking and magneto-structural correlations in
 a series of dysprosium(iii) metallocenium single-molecule magnets.
;
_journal_issue 45
_journal_name_full 'Chemical science'
_journal_page_first 8492
_journal_page_last 8503
_journal_paper_doi 10.1039/c8sc03907k
_journal_volume 9
_journal_year 2018
_chemical_formula_moiety 'C38 H66 Y, B C24 F20'
_chemical_formula_sum 'C62 H66 B F20 Y'
_chemical_formula_weight 1290.86
_space_group_crystal_system monoclinic
_space_group_IT_number 14
_space_group_name_Hall '-P 2yn'
_space_group_name_H-M_alt 'P 1 21/n 1'
_symmetry_space_group_name_Hall '-P 2yn'
_symmetry_space_group_name_H-M 'P 1 21/n 1'
_atom_sites_solution_hydrogens geom
_atom_sites_solution_primary dual
_audit_creation_date 2018-06-27
_audit_creation_method
; 
Olex2 1.2 
(compiled 2017.07.20 svn.r3457 for OlexSys, GUI svn.r5370) 
;
_audit_update_record
;
2018-10-17 deposited with the CCDC.
2018-10-26 downloaded from the CCDC.
;
_cell_angle_alpha 90
_cell_angle_beta 90.9020(10)
_cell_angle_gamma 90
_cell_formula_units_Z 4
_cell_length_a 15.0163(5)
_cell_length_b 23.1163(8)
_cell_length_c 16.7813(6)
_cell_measurement_reflns_used 9981
_cell_measurement_temperature 100(2)
_cell_measurement_theta_max 21.712
_cell_measurement_theta_min 2.224
_cell_volume 5824.4(3)
_computing_cell_refinement 'SAINT V8.38A (?, 2016)'
_computing_data_collection 'Bruker APEX2'
_computing_data_reduction 'SAINT V8.38A (?, 2016)'
_computing_molecular_graphics 'Olex2 (Dolomanov et al., 2009)'
_computing_publication_material 'Olex2 (Dolomanov et al., 2009)'
_computing_structure_refinement 'XL (Sheldrick, 2008)'
_computing_structure_solution 'XT (Sheldrick, 2015)'
_diffrn_ambient_temperature 100(2)
_diffrn_measured_fraction_theta_full 1.000
_diffrn_measured_fraction_theta_max 1.000
_diffrn_measurement_device_type 'Bruker APEX-II CCD'
_diffrn_measurement_method '\f and \w scans'
_diffrn_radiation_type MoK\a
_diffrn_radiation_wavelength 0.71073
_diffrn_reflns_av_R_equivalents 0.0425
_diffrn_reflns_av_unetI/netI 0.0245
_diffrn_reflns_Laue_measured_fraction_full 1.000
_diffrn_reflns_Laue_measured_fraction_max 1.000
_diffrn_reflns_limit_h_max 15
_diffrn_reflns_limit_h_min -15
_diffrn_reflns_limit_k_max 23
_diffrn_reflns_limit_k_min -23
_diffrn_reflns_limit_l_max 16
_diffrn_reflns_limit_l_min -16
_diffrn_reflns_number 43460
_diffrn_reflns_point_group_measured_fraction_full 1.000
_diffrn_reflns_point_group_measured_fraction_max 1.000
_diffrn_reflns_theta_full 21.036
_diffrn_reflns_theta_max 21.036
_diffrn_reflns_theta_min 1.500
_diffrn_standards_number 0
_exptl_absorpt_coefficient_mu 1.105
_exptl_absorpt_correction_T_max 0.862
_exptl_absorpt_correction_T_min 0.787
_exptl_absorpt_correction_type multi-scan
_exptl_absorpt_process_details
; 
SADABS-2016/2 (Bruker,2016/2) was used for absorption correction. 
wR2(int) was 0.0608 before and 0.0437 after correction. 
The Ratio of minimum to maximum transmission is 0.9128. 
The \l/2 correction factor is Not present. 
;
_exptl_crystal_colour yellow
_exptl_crystal_density_diffrn 1.472
_exptl_crystal_density_method 'not measured'
_exptl_crystal_description needle
_exptl_crystal_F_000 2648
_exptl_crystal_size_max 0.492
_exptl_crystal_size_mid 0.224
_exptl_crystal_size_min 0.138
_refine_diff_density_max 0.928
_refine_diff_density_min -0.691
_refine_diff_density_rms 0.065
_refine_ls_extinction_method none
_refine_ls_goodness_of_fit_ref 1.053
_refine_ls_hydrogen_treatment constr
_refine_ls_matrix_type full
_refine_ls_number_parameters 770
_refine_ls_number_reflns 6283
_refine_ls_number_restraints 67
_refine_ls_restrained_S_all 1.070
_refine_ls_R_factor_all 0.0795
_refine_ls_R_factor_gt 0.0638
_refine_ls_shift/su_max 0.001
_refine_ls_shift/su_mean 0.000
_refine_ls_structure_factor_coef Fsqd
_refine_ls_weighting_details 'w=1/[\s^2^(Fo^2^)+(0.0822P)^2^+16.1279P] where P=(Fo^2^+2Fc^2^)/3'
_refine_ls_weighting_scheme calc
_refine_ls_wR_factor_gt 0.1591
_refine_ls_wR_factor_ref 0.1719
_reflns_Friedel_coverage 0.000
_reflns_number_gt 5070
_reflns_number_total 6283
_reflns_threshold_expression 'I > 2\s(I)'
_cod_data_source_file c8sc03907k3.cif
_cod_data_source_block tg_rm_7_56_1_0m
_cod_database_code 1552913
_shelx_shelxl_version_number 2014/7
_shelx_space_group_comment
; 
The symmetry employed for this shelxl refinement is uniquely defined 
by the following loop, which should always be used as a source of 
symmetry information in preference to the above space-group names. 
They are only intended as comments. 
;
_shelx_estimated_absorpt_t_max 0.9705
_shelx_estimated_absorpt_t_min 0.8859
_olex2_refinement_description
;
1. Fixed Uiso 
 At 1.2 times of: 
  All C(H) groups, All C(H,H) groups 
 At 1.5 times of: 
  All C(H,H,H) groups 
2. Rigid bond restraints 
 C41B, C46B, C45B, C44B, C43B, C42B, F46B, F45B, F44B, F43B, F42B 
 with sigma for 1-2 distances of 0.01 and sigma for 1-3 distances of 0.01 
3. Rigid body (RIGU) restrains 
 C27, C28, C29, C29A 
 with sigma for 1-2 distances of 0.004 and sigma for 1-3 distances of 0.004 
 C10, C8, C9 
 with sigma for 1-2 distances of 0.002 and sigma for 1-3 distances of 0.002 
4. Others 
 Sof(H27A)=Sof(C29A)=Sof(H29D)=Sof(H29E)=Sof(H29F)=1-FVAR(1) 
 Sof(H27)=Sof(C29)=Sof(H29A)=Sof(H29B)=Sof(H29C)=FVAR(1) 
5.a Ternary CH refined with riding coordinates: 
 C8(H8), C11(H11), C14(H14), C17(H17), C27(H27), C27(H27A), C30(H30), C33(H33), 
  C36(H36) 
5.b Secondary CH2 refined with riding coordinates: 
 C6(H6A,H6B), C25(H25A,H25B) 
5.c Me refined with riding coordinates: 
 C7(H7A,H7B,H7C), C9(H9A,H9B,H9C), C12(H12A,H12B,H12C), C13(H13A,H13B,H13C), 
 C15(H15A,H15B,H15C), C18(H18A,H18B,H18C), C26(H26A,H26B,H26C), C28(H28A,H28B, 
 H28C), C31(H31A,H31B,H31C), C32(H32A,H32B,H32C), C34(H34A,H34B,H34C), C35(H35A, 
 H35B,H35C), C37(H37A,H37B,H37C), C38(H38A,H38B,H38C), C29(H29A,H29B,H29C), 
 C29A(H29D,H29E,H29F) 
5.d Idealised Me refined as rotating group: 
 C10(H10A,H10B,H10C), C16(H16A,H16B,H16C), C19(H19A,H19B,H19C) 
;
_olex2_submission_special_instructions 'No special instructions were received'

loop_
_space_group_symop_operation_xyz
'x, y, z'
'-x+1/2, y+1/2, -z+1/2'
'-x, -y, -z'
'x-1/2, -y-1/2, z-1/2'

loop_
_atom_site_label
_atom_site_type_symbol
_atom_site_fract_x
_atom_site_fract_y
_atom_site_fract_z
_atom_site_U_iso_or_equiv
_atom_site_adp_type
_atom_site_occupancy
_atom_site_site_symmetry_order
_atom_site_calc_flag
_atom_site_refinement_flags_posn
_atom_site_refinement_flags_adp
_atom_site_refinement_flags_occupancy
_atom_site_disorder_assembly
_atom_site_disorder_group
Y1 Y 0.23673(4) 0.66189(3) 0.41923(5) 0.0680(3) Uani 1 1 d . . . . .
C1 C 0.3978(4) 0.6237(3) 0.4449(4) 0.0523(16) Uani 1 1 d . . . . .
C2 C 0.3861(4) 0.6171(3) 0.3621(3) 0.0452(15) Uani 1 1 d . . . . .
C3 C 0.3166(4) 0.5764(3) 0.3491(3) 0.0480(15) Uani 1 1 d . . . . .
C4 C 0.2865(4) 0.5577(2) 0.4234(4) 0.0464(15) Uani 1 1 d . . . . .
C5 C 0.3370(4) 0.5869(3) 0.4833(3) 0.0502(16) Uani 1 1 d . . . . .
C6 C 0.4702(5) 0.6598(5) 0.4889(6) 0.111(4) Uani 1 1 d . . . . .
H6A H 0.4816 0.6956 0.4583 0.133 Uiso 1 1 calc R . . . .
H6B H 0.4481 0.6712 0.5419 0.133 Uiso 1 1 calc R . . . .
C7 C 0.5548(5) 0.6275(5) 0.4993(5) 0.119(4) Uani 1 1 d . . . . .
H7A H 0.5985 0.6519 0.5273 0.178 Uiso 1 1 calc R . . . .
H7B H 0.5441 0.5924 0.5305 0.178 Uiso 1 1 calc R . . . .
H7C H 0.5776 0.6168 0.4469 0.178 Uiso 1 1 calc R . . . .
C8 C 0.4485(5) 0.6409(3) 0.2966(5) 0.089(2) Uani 1 1 d . U . . .
H8 H 0.4101 0.6401 0.2473 0.106 Uiso 1 1 calc R . . . .
C9 C 0.5201(5) 0.5968(4) 0.2795(4) 0.081(2) Uani 1 1 d . U . . .
H9A H 0.4938 0.5580 0.2783 0.121 Uiso 1 1 calc R . . . .
H9B H 0.5466 0.6052 0.2277 0.121 Uiso 1 1 calc R . . . .
H9C H 0.5663 0.5985 0.3213 0.121 Uiso 1 1 calc R . . . .
C10 C 0.4802(7) 0.7006(4) 0.2998(10) 0.199(7) Uani 1 1 d . U . . .
H10A H 0.4361 0.7247 0.3265 0.298 Uiso 1 1 calc GR . . . .
H10B H 0.4888 0.7149 0.2455 0.298 Uiso 1 1 calc GR . . . .
H10C H 0.5369 0.7021 0.3294 0.298 Uiso 1 1 calc GR . . . .
C11 C 0.2916(5) 0.5510(4) 0.2668(4) 0.086(3) Uani 1 1 d . . . . .
H11 H 0.3276 0.5748 0.2295 0.103 Uiso 1 1 calc R . . . .
C12 C 0.3287(7) 0.4916(4) 0.2559(6) 0.137(4) Uani 1 1 d . . . . .
H12A H 0.3899 0.4903 0.2770 0.205 Uiso 1 1 calc R . . . .
H12B H 0.2921 0.4636 0.2845 0.205 Uiso 1 1 calc R . . . .
H12C H 0.3285 0.4819 0.1991 0.205 Uiso 1 1 calc R . . . .
C13 C 0.1991(6) 0.5611(5) 0.2382(5) 0.153(6) Uani 1 1 d . . . . .
H13A H 0.1824 0.6013 0.2486 0.230 Uiso 1 1 calc R . . . .
H13B H 0.1950 0.5535 0.1808 0.230 Uiso 1 1 calc R . . . .
H13C H 0.1586 0.5351 0.2663 0.230 Uiso 1 1 calc R . . . .
C14 C 0.2109(6) 0.5158(3) 0.4367(5) 0.090(3) Uani 1 1 d . . . . .
H14 H 0.1921 0.5103 0.3798 0.108 Uiso 1 1 calc R . . . .
C15 C 0.2297(7) 0.4565(4) 0.4554(9) 0.165(6) Uani 1 1 d . . . . .
H15A H 0.2864 0.4453 0.4318 0.248 Uiso 1 1 calc R . . . .
H15B H 0.2335 0.4517 0.5134 0.248 Uiso 1 1 calc R . . . .
H15C H 0.1819 0.4319 0.4338 0.248 Uiso 1 1 calc R . . . .
C16 C 0.1296(5) 0.5435(4) 0.4649(5) 0.096(3) Uani 1 1 d . . . . .
H16A H 0.1395 0.5578 0.5193 0.144 Uiso 1 1 calc GR . . . .
H16B H 0.0808 0.5153 0.4645 0.144 Uiso 1 1 calc GR . . . .
H16C H 0.1140 0.5759 0.4298 0.144 Uiso 1 1 calc GR . . . .
C17 C 0.3261(7) 0.5801(5) 0.5712(4) 0.108(3) Uani 1 1 d . . . . .
H17 H 0.2808 0.5486 0.5656 0.130 Uiso 1 1 calc R . . . .
C18 C 0.3923(7) 0.5427(6) 0.6145(5) 0.145(5) Uani 1 1 d . . . . .
H18A H 0.4259 0.5200 0.5758 0.218 Uiso 1 1 calc R . . . .
H18B H 0.4334 0.5671 0.6455 0.218 Uiso 1 1 calc R . . . .
H18C H 0.3609 0.5165 0.6503 0.218 Uiso 1 1 calc R . . . .
C19 C 0.2675(7) 0.6180(6) 0.6115(5) 0.149(5) Uani 1 1 d . . . . .
H19A H 0.3023 0.6457 0.6434 0.224 Uiso 1 1 calc GR . . . .
H19B H 0.2291 0.5955 0.6466 0.224 Uiso 1 1 calc GR . . . .
H19C H 0.2307 0.6390 0.5724 0.224 Uiso 1 1 calc GR . . . .
C20 C 0.2329(4) 0.7728(3) 0.3976(4) 0.0563(17) Uani 1 1 d . . . . .
C21 C 0.1808(4) 0.7491(3) 0.3358(3) 0.0510(16) Uani 1 1 d . . . . .
C22 C 0.1042(4) 0.7244(2) 0.3694(4) 0.0471(15) Uani 1 1 d . . . . .
C23 C 0.1093(4) 0.7336(2) 0.4529(4) 0.0482(16) Uani 1 1 d . . . . .
C24 C 0.1889(4) 0.7635(3) 0.4704(4) 0.0545(17) Uani 1 1 d . . . . .
C25 C 0.3149(5) 0.8115(3) 0.3885(6) 0.100(3) Uani 1 1 d . . . . .
H25A H 0.3483 0.8130 0.4398 0.120 Uiso 1 1 calc R . . . .
H25B H 0.3546 0.7946 0.3481 0.120 Uiso 1 1 calc R . . . .
C26 C 0.2894(7) 0.8720(3) 0.3637(6) 0.117(3) Uani 1 1 d . . . . .
H26A H 0.3433 0.8956 0.3585 0.176 Uiso 1 1 calc R . . . .
H26B H 0.2573 0.8708 0.3124 0.176 Uiso 1 1 calc R . . . .
H26C H 0.2510 0.8891 0.4041 0.176 Uiso 1 1 calc R . . . .
C27 C 0.2037(6) 0.7538(4) 0.2477(4) 0.096(3) Uani 1 1 d . U . . .
H27 H 0.2629 0.7733 0.2525 0.115 Uiso 0.655(15) 1 calc R . P A 1
H27A H 0.1771 0.7174 0.2256 0.115 Uiso 0.345(15) 1 calc R . P A 2
C28 C 0.1529(6) 0.7994(4) 0.2022(4) 0.099(3) Uani 1 1 d . U . . .
H28A H 0.1409 0.8322 0.2375 0.149 Uiso 1 1 calc R . . . .
H28B H 0.1882 0.8126 0.1571 0.149 Uiso 1 1 calc R . . . .
H28C H 0.0964 0.7833 0.1825 0.149 Uiso 1 1 calc R . . . .
C30 C 0.0265(5) 0.7019(3) 0.3182(5) 0.088(3) Uani 1 1 d . . . . .
H30 H 0.0530 0.7014 0.2640 0.106 Uiso 1 1 calc R . . . .
C31 C -0.0457(4) 0.7464(3) 0.3083(4) 0.0612(18) Uani 1 1 d . . . . .
H31A H -0.0188 0.7848 0.3030 0.092 Uiso 1 1 calc R . . . .
H31B H -0.0814 0.7377 0.2604 0.092 Uiso 1 1 calc R . . . .
H31C H -0.0840 0.7459 0.3550 0.092 Uiso 1 1 calc R . . . .
C32 C -0.0023(5) 0.6419(3) 0.3271(5) 0.075(2) Uani 1 1 d . . . . .
H32A H 0.0501 0.6168 0.3331 0.113 Uiso 1 1 calc R . . . .
H32B H -0.0394 0.6384 0.3743 0.113 Uiso 1 1 calc R . . . .
H32C H -0.0368 0.6302 0.2797 0.113 Uiso 1 1 calc R . . . .
C33 C 0.0302(5) 0.7218(3) 0.5072(5) 0.078(2) Uani 1 1 d . . . . .
H33 H -0.0149 0.7044 0.4699 0.094 Uiso 1 1 calc R . . . .
C34 C -0.0142(5) 0.7772(3) 0.5330(4) 0.069(2) Uani 1 1 d . . . . .
H34A H -0.0174 0.8041 0.4879 0.104 Uiso 1 1 calc R . . . .
H34B H -0.0745 0.7687 0.5511 0.104 Uiso 1 1 calc R . . . .
H34C H 0.0204 0.7947 0.5766 0.104 Uiso 1 1 calc R . . . .
C35 C 0.0389(6) 0.6779(3) 0.5700(5) 0.091(3) Uani 1 1 d . . . . .
H35A H 0.0682 0.6435 0.5486 0.137 Uiso 1 1 calc R . . . .
H35B H 0.0746 0.6934 0.6144 0.137 Uiso 1 1 calc R . . . .
H35C H -0.0204 0.6673 0.5889 0.137 Uiso 1 1 calc R . . . .
C36 C 0.2159(6) 0.7847(3) 0.5531(5) 0.090(3) Uani 1 1 d . . . . .
H36 H 0.1700 0.7681 0.5891 0.108 Uiso 1 1 calc R . . . .
C37 C 0.2081(8) 0.8490(3) 0.5638(5) 0.122(4) Uani 1 1 d . . . . .
H37A H 0.1502 0.8621 0.5430 0.183 Uiso 1 1 calc R . . . .
H37B H 0.2132 0.8584 0.6207 0.183 Uiso 1 1 calc R . . . .
H37C H 0.2558 0.8683 0.5349 0.183 Uiso 1 1 calc R . . . .
C38 C 0.3026(7) 0.7600(5) 0.5832(7) 0.155(5) Uani 1 1 d . . . . .
H38A H 0.3031 0.7181 0.5743 0.233 Uiso 1 1 calc R . . . .
H38B H 0.3520 0.7778 0.5546 0.233 Uiso 1 1 calc R . . . .
H38C H 0.3093 0.7679 0.6403 0.233 Uiso 1 1 calc R . . . .
C29 C 0.2295(8) 0.7025(5) 0.2124(6) 0.090(4) Uani 0.655(15) 1 d . U P A 1
H29A H 0.2617 0.6787 0.2517 0.135 Uiso 0.655(15) 1 calc R . P A 1
H29B H 0.1767 0.6816 0.1931 0.135 Uiso 0.655(15) 1 calc R . P A 1
H29C H 0.2685 0.7109 0.1676 0.135 Uiso 0.655(15) 1 calc R . P A 1
C29A C 0.2985(16) 0.7528(11) 0.2113(10) 0.088(8) Uani 0.345(15) 1 d . U P A 2
H29D H 0.3350 0.7236 0.2388 0.133 Uiso 0.345(15) 1 calc R . P A 2
H29E H 0.2939 0.7433 0.1545 0.133 Uiso 0.345(15) 1 calc R . P A 2
H29F H 0.3262 0.7909 0.2179 0.133 Uiso 0.345(15) 1 calc R . P A 2
F12B F 0.5786(2) 0.79842(16) 0.5038(2) 0.0626(10) Uani 1 1 d . . . . .
F13B F 0.4718(3) 0.8337(2) 0.6159(2) 0.0893(14) Uani 1 1 d . . . . .
F14B F 0.4623(3) 0.9471(2) 0.6572(2) 0.0958(15) Uani 1 1 d . . . . .
F15B F 0.5683(3) 1.02486(18) 0.5830(2) 0.0834(13) Uani 1 1 d . . . . .
F16B F 0.6809(2) 0.99041(14) 0.4714(2) 0.0618(10) Uani 1 1 d . . . . .
F22B F 0.6810(2) 0.79972(15) 0.25679(19) 0.0584(9) Uani 1 1 d . . . . .
F23B F 0.7084(3) 0.68758(17) 0.2513(2) 0.0895(13) Uani 1 1 d . . . . .
F24B F 0.7643(3) 0.62775(15) 0.3822(3) 0.0961(15) Uani 1 1 d . . . . .
F25B F 0.7921(3) 0.68557(15) 0.5217(2) 0.0758(12) Uani 1 1 d . . . . .
F26B F 0.7631(2) 0.79865(13) 0.53041(19) 0.0517(8) Uani 1 1 d . . . . .
F32B F 0.8010(2) 0.91932(13) 0.56257(19) 0.0515(8) Uani 1 1 d . . . . .
F33B F 0.9717(2) 0.94390(15) 0.5771(3) 0.0716(11) Uani 1 1 d . . . . .
F34B F 1.0809(2) 0.93802(16) 0.4495(3) 0.0836(13) Uani 1 1 d . . . . .
F35B F 1.0132(2) 0.90164(16) 0.3060(3) 0.0787(12) Uani 1 1 d . . . . .
F36B F 0.8422(2) 0.87355(14) 0.2910(2) 0.0563(9) Uani 1 1 d . . . . .
F42B F 0.7631(3) 0.98282(15) 0.3116(2) 0.0741(11) Uani 1 1 d . U . . .
F43B F 0.6690(4) 1.0291(2) 0.1931(3) 0.1184(19) Uani 1 1 d . U . . .
F44B F 0.5092(4) 0.9849(3) 0.1469(3) 0.130(2) Uani 1 1 d . U . . .
F45B F 0.4435(3) 0.8915(2) 0.2237(2) 0.1081(17) Uani 1 1 d . U . . .
F46B F 0.5367(2) 0.84229(19) 0.3420(2) 0.0710(11) Uani 1 1 d . U . . .
C11B C 0.6388(4) 0.8924(2) 0.4823(3) 0.0416(14) Uani 1 1 d . . . . .
C12B C 0.5818(4) 0.8555(3) 0.5209(3) 0.0500(16) Uani 1 1 d . . . . .
C13B C 0.5243(4) 0.8733(4) 0.5793(4) 0.0604(18) Uani 1 1 d . . . . .
C14B C 0.5187(5) 0.9295(4) 0.6005(4) 0.067(2) Uani 1 1 d . . . . .
C15B C 0.5719(5) 0.9682(3) 0.5630(4) 0.0599(19) Uani 1 1 d . . . . .
C16B C 0.6295(4) 0.9490(3) 0.5056(3) 0.0466(15) Uani 1 1 d . . . . .
C21B C 0.7182(3) 0.8063(2) 0.3949(3) 0.0402(14) Uani 1 1 d . . . . .
C22B C 0.7065(4) 0.7745(3) 0.3256(4) 0.0464(15) Uani 1 1 d . . . . .
C23B C 0.7208(5) 0.7154(3) 0.3209(4) 0.0603(18) Uani 1 1 d . . . . .
C24B C 0.7493(5) 0.6853(3) 0.3867(5) 0.066(2) Uani 1 1 d . . . . .
C25B C 0.7632(4) 0.7142(3) 0.4559(4) 0.0570(17) Uani 1 1 d . . . . .
C26B C 0.7480(4) 0.7728(2) 0.4587(4) 0.0462(15) Uani 1 1 d . . . . .
C31B C 0.8100(4) 0.8972(2) 0.4247(3) 0.0416(14) Uani 1 1 d . . . . .
C32B C 0.8491(4) 0.9146(2) 0.4962(4) 0.0459(15) Uani 1 1 d . . . . .
C33B C 0.9391(4) 0.9284(2) 0.5053(4) 0.0552(17) Uani 1 1 d . . . . .
C34B C 0.9934(4) 0.9248(3) 0.4412(5) 0.0608(18) Uani 1 1 d . . . . .
C35B C 0.9599(4) 0.9064(3) 0.3700(5) 0.0583(18) Uani 1 1 d . . . . .
C36B C 0.8708(4) 0.8928(2) 0.3641(4) 0.0478(15) Uani 1 1 d . . . . .
C41B C 0.6569(4) 0.9086(3) 0.3316(3) 0.0517(15) Uani 1 1 d . U . . .
C42B C 0.6849(5) 0.9564(3) 0.2920(4) 0.0645(17) Uani 1 1 d . U . . .
C43B C 0.6367(6) 0.9833(3) 0.2290(4) 0.080(2) Uani 1 1 d . U . . .
C44B C 0.5562(7) 0.9591(4) 0.2084(4) 0.088(2) Uani 1 1 d . U . . .
C45B C 0.5238(5) 0.9126(4) 0.2461(5) 0.0801(19) Uani 1 1 d . U . . .
C46B C 0.5727(4) 0.8880(3) 0.3068(4) 0.0583(16) Uani 1 1 d . U . . .
B1 B 0.7063(4) 0.8766(3) 0.4079(4) 0.0402(16) Uani 1 1 d . . . . .

loop_
_atom_site_aniso_label
_atom_site_aniso_U_11
_atom_site_aniso_U_22
_atom_site_aniso_U_33
_atom_site_aniso_U_23
_atom_site_aniso_U_13
_atom_site_aniso_U_12
Y1 0.0509(4) 0.0566(5) 0.0972(6) 0.0223(4) 0.0190(4) 0.0178(3)
C1 0.034(3) 0.063(4) 0.060(4) -0.017(3) -0.009(3) -0.001(3)
C2 0.030(3) 0.059(4) 0.046(4) 0.002(3) 0.003(3) 0.008(3)
C3 0.045(4) 0.061(4) 0.038(4) -0.006(3) -0.006(3) 0.003(3)
C4 0.051(4) 0.035(3) 0.053(4) -0.001(3) 0.006(3) -0.004(3)
C5 0.064(4) 0.056(4) 0.030(3) 0.003(3) -0.010(3) 0.017(3)
C6 0.044(5) 0.171(10) 0.118(7) -0.074(7) -0.005(5) -0.003(5)
C7 0.045(5) 0.223(12) 0.089(6) -0.062(7) -0.011(4) -0.003(6)
C8 0.057(4) 0.094(4) 0.116(6) 0.018(4) 0.043(4) 0.006(3)
C9 0.061(4) 0.110(5) 0.072(5) 0.001(4) 0.019(4) 0.009(4)
C10 0.140(9) 0.102(5) 0.36(2) -0.005(6) 0.138(11) -0.010(5)
C11 0.061(5) 0.146(8) 0.050(4) -0.033(5) -0.006(4) 0.001(5)
C12 0.131(8) 0.130(9) 0.150(9) -0.107(8) 0.016(7) -0.014(7)
C13 0.061(6) 0.334(18) 0.065(6) -0.056(8) -0.012(4) -0.008(8)
C14 0.104(6) 0.046(5) 0.123(7) -0.005(4) 0.038(5) -0.014(4)
C15 0.141(10) 0.052(6) 0.302(17) 0.071(8) -0.007(10) -0.015(6)
C16 0.074(6) 0.102(6) 0.111(7) 0.010(5) -0.014(5) -0.020(5)
C17 0.125(8) 0.153(9) 0.047(5) 0.001(5) -0.004(5) 0.064(7)
C18 0.149(10) 0.219(13) 0.066(6) 0.050(7) -0.014(6) 0.050(9)
C19 0.105(8) 0.273(16) 0.070(6) -0.013(8) 0.024(6) 0.028(9)
C20 0.052(4) 0.040(4) 0.077(5) -0.002(3) 0.003(4) -0.012(3)
C21 0.071(4) 0.045(4) 0.037(4) 0.010(3) 0.002(3) 0.008(3)
C22 0.052(4) 0.035(3) 0.054(4) 0.002(3) -0.008(3) 0.005(3)
C23 0.055(4) 0.033(3) 0.056(4) 0.007(3) 0.014(3) 0.013(3)
C24 0.068(4) 0.049(4) 0.047(4) -0.014(3) -0.004(3) 0.009(3)
C25 0.085(6) 0.067(5) 0.149(8) -0.012(5) 0.028(5) -0.024(5)
C26 0.128(8) 0.056(5) 0.169(10) 0.006(6) 0.032(7) -0.029(5)
C27 0.131(7) 0.104(6) 0.055(5) 0.026(4) 0.021(4) 0.038(5)
C28 0.108(6) 0.131(7) 0.059(5) 0.045(5) 0.026(4) 0.048(5)
C30 0.062(5) 0.072(5) 0.128(7) -0.012(5) -0.042(5) 0.007(4)
C31 0.043(4) 0.084(5) 0.057(4) 0.009(4) -0.006(3) 0.017(3)
C32 0.079(5) 0.062(5) 0.085(5) -0.015(4) -0.014(4) -0.002(4)
C33 0.087(5) 0.056(4) 0.092(5) 0.022(4) 0.040(4) 0.017(4)
C34 0.079(5) 0.071(5) 0.058(4) 0.000(4) 0.016(4) 0.024(4)
C35 0.109(7) 0.090(6) 0.076(5) 0.035(5) 0.025(5) 0.031(5)
C36 0.107(7) 0.078(6) 0.084(6) -0.028(4) -0.042(5) 0.027(5)
C37 0.237(13) 0.061(5) 0.067(5) -0.020(4) -0.038(7) 0.014(6)
C38 0.096(8) 0.181(12) 0.188(12) -0.040(10) -0.022(8) 0.001(8)
C29 0.080(9) 0.123(8) 0.066(8) -0.001(6) 0.009(6) 0.027(7)
C29A 0.109(10) 0.101(18) 0.055(13) 0.001(11) 0.019(8) 0.034(9)
F12B 0.054(2) 0.070(3) 0.064(2) -0.0142(19) 0.0226(17) -0.0154(18)
F13B 0.061(2) 0.139(4) 0.069(3) -0.021(3) 0.029(2) -0.011(3)
F14B 0.067(3) 0.159(4) 0.062(3) -0.039(3) 0.013(2) 0.043(3)
F15B 0.089(3) 0.086(3) 0.074(3) -0.037(2) -0.024(2) 0.052(2)
F16B 0.078(2) 0.043(2) 0.064(2) -0.0098(18) -0.0092(19) 0.0203(19)
F22B 0.069(2) 0.064(2) 0.043(2) -0.0145(18) 0.0103(17) -0.0005(18)
F23B 0.129(4) 0.059(2) 0.081(3) -0.034(2) 0.032(3) -0.014(2)
F24B 0.143(4) 0.033(2) 0.114(3) -0.005(2) 0.052(3) -0.004(2)
F25B 0.103(3) 0.043(2) 0.082(3) 0.021(2) 0.034(2) 0.013(2)
F26B 0.062(2) 0.0428(19) 0.051(2) 0.0031(17) 0.0073(16) 0.0064(16)
F32B 0.050(2) 0.051(2) 0.053(2) -0.0087(16) -0.0090(17) 0.0067(16)
F33B 0.063(2) 0.051(2) 0.100(3) -0.005(2) -0.029(2) -0.0011(18)
F34B 0.044(2) 0.057(2) 0.150(4) 0.018(2) 0.001(2) -0.0059(18)
F35B 0.059(2) 0.073(3) 0.106(3) 0.019(2) 0.037(2) 0.000(2)
F36B 0.059(2) 0.052(2) 0.059(2) 0.0092(17) 0.0236(18) 0.0053(17)
F42B 0.104(3) 0.042(2) 0.077(3) 0.0212(19) 0.025(2) 0.014(2)
F43B 0.185(5) 0.085(3) 0.087(3) 0.042(3) 0.040(3) 0.062(3)
F44B 0.163(5) 0.166(5) 0.061(3) -0.006(3) -0.017(3) 0.114(4)
F45B 0.073(3) 0.177(5) 0.073(3) -0.053(3) -0.027(2) 0.054(3)
F46B 0.051(2) 0.098(3) 0.063(2) -0.024(2) -0.0008(18) 0.000(2)
C11B 0.038(3) 0.049(4) 0.038(3) -0.010(3) -0.004(3) 0.009(3)
C12B 0.038(4) 0.069(5) 0.044(4) -0.016(3) 0.006(3) 0.001(3)
C13B 0.036(4) 0.096(6) 0.049(4) -0.013(4) 0.006(3) -0.004(4)
C14B 0.046(4) 0.108(7) 0.046(4) -0.026(5) -0.003(3) 0.022(4)
C15B 0.058(4) 0.070(5) 0.051(4) -0.030(4) -0.020(4) 0.038(4)
C16B 0.046(4) 0.051(4) 0.042(4) -0.004(3) -0.010(3) 0.012(3)
C21B 0.038(3) 0.039(3) 0.044(4) -0.004(3) 0.017(3) -0.004(3)
C22B 0.050(4) 0.043(4) 0.047(4) -0.007(3) 0.020(3) -0.008(3)
C23B 0.079(5) 0.045(4) 0.057(5) -0.021(4) 0.023(4) -0.016(3)
C24B 0.090(5) 0.029(4) 0.080(6) -0.012(4) 0.039(4) -0.006(3)
C25B 0.071(4) 0.038(4) 0.063(5) 0.014(4) 0.029(4) 0.005(3)
C26B 0.050(4) 0.036(4) 0.053(4) -0.002(3) 0.019(3) -0.002(3)
C31B 0.048(4) 0.028(3) 0.049(4) 0.002(3) 0.009(3) 0.006(3)
C32B 0.048(4) 0.031(3) 0.059(4) 0.000(3) -0.001(3) 0.004(3)
C33B 0.055(5) 0.031(3) 0.079(5) 0.000(3) -0.008(4) 0.000(3)
C34B 0.043(4) 0.035(4) 0.105(6) 0.010(4) 0.000(4) -0.005(3)
C35B 0.051(4) 0.038(4) 0.087(5) 0.011(4) 0.022(4) 0.005(3)
C36B 0.052(4) 0.033(3) 0.058(4) -0.001(3) 0.005(3) 0.000(3)
C41B 0.063(4) 0.051(4) 0.042(3) -0.007(3) 0.010(3) 0.019(3)
C42B 0.080(5) 0.057(4) 0.056(4) 0.004(3) 0.019(3) 0.028(3)
C43B 0.115(5) 0.071(5) 0.056(4) 0.008(4) 0.024(4) 0.048(4)
C44B 0.113(6) 0.104(6) 0.045(4) -0.012(4) -0.002(4) 0.073(4)
C45B 0.073(5) 0.109(6) 0.057(5) -0.030(4) -0.004(4) 0.041(4)
C46B 0.056(4) 0.078(5) 0.041(4) -0.018(3) -0.006(3) 0.030(3)
B1 0.042(4) 0.039(4) 0.040(4) -0.003(3) 0.007(3) 0.007(3)

loop_
_atom_type_symbol
_atom_type_description
_atom_type_scat_dispersion_real
_atom_type_scat_dispersion_imag
_atom_type_scat_source
C C 0.0033 0.0016 'International Tables Vol C Tables 4.2.6.8 and 6.1.1.4'
H H 0.0000 0.0000 'International Tables Vol C Tables 4.2.6.8 and 6.1.1.4'
B B 0.0013 0.0007 'International Tables Vol C Tables 4.2.6.8 and 6.1.1.4'
F F 0.0171 0.0103 'International Tables Vol C Tables 4.2.6.8 and 6.1.1.4'
Y Y -2.7962 3.5667 'International Tables Vol C Tables 4.2.6.8 and 6.1.1.4'

loop_
_geom_angle_atom_site_label_1
_geom_angle_atom_site_label_2
_geom_angle_atom_site_label_3
_geom_angle
C1 Y1 C2 30.92(18)
C1 Y1 C24 120.74(19)
C3 Y1 C1 51.96(18)
C3 Y1 C2 31.25(18)
C3 Y1 C24 164.8(2)
C4 Y1 C1 52.95(19)
C4 Y1 C2 52.24(18)
C4 Y1 C3 31.69(18)
C4 Y1 C5 32.70(19)
C4 Y1 C20 162.75(19)
C4 Y1 C21 148.51(19)
C4 Y1 C22 140.20(19)
C4 Y1 C23 145.22(18)
C4 Y1 C24 159.17(19)
C5 Y1 C1 31.9(2)
C5 Y1 C2 52.14(18)
C5 Y1 C3 52.82(18)
C5 Y1 C20 138.7(2)
C5 Y1 C21 162.1(2)
C5 Y1 C22 166.3(2)
C5 Y1 C23 141.34(19)
C5 Y1 C24 130.07(19)
C20 Y1 C1 112.2(2)
C20 Y1 C2 110.58(19)
C20 Y1 C3 134.2(2)
C20 Y1 C23 52.02(19)
C20 Y1 C24 31.60(19)
C21 Y1 C1 130.3(2)
C21 Y1 C2 112.11(19)
C21 Y1 C3 119.67(18)
C21 Y1 C20 31.35(19)
C21 Y1 C23 52.20(18)
C21 Y1 C24 52.18(19)
C22 Y1 C1 161.9(2)
C22 Y1 C2 138.50(19)
C22 Y1 C3 129.46(18)
C22 Y1 C20 52.14(19)
C22 Y1 C21 31.63(19)
C22 Y1 C23 31.71(18)
C22 Y1 C24 52.30(18)
C23 Y1 C1 149.9(2)
C23 Y1 C2 162.37(18)
C23 Y1 C3 158.14(19)
C23 Y1 C24 31.40(19)
C24 Y1 C2 135.0(2)
C2 C1 Y1 76.9(3)
C2 C1 C5 108.4(5)
C2 C1 C6 127.2(7)
C5 C1 Y1 71.0(3)
C5 C1 C6 124.1(6)
C6 C1 Y1 122.7(5)
C1 C2 Y1 72.2(3)
C1 C2 C3 107.7(5)
C1 C2 C8 126.4(6)
C3 C2 Y1 72.0(3)
C3 C2 C8 125.1(6)
C8 C2 Y1 129.5(4)
C2 C3 Y1 76.7(3)
C2 C3 C11 124.0(6)
C4 C3 Y1 71.1(3)
C4 C3 C2 108.3(5)
C4 C3 C11 126.9(6)
C11 C3 Y1 126.0(4)
C3 C4 Y1 77.2(3)
C3 C4 C5 107.8(5)
C3 C4 C14 125.7(6)
C5 C4 Y1 73.7(3)
C5 C4 C14 126.4(6)
C14 C4 Y1 113.1(4)
C1 C5 Y1 77.1(3)
C1 C5 C4 107.7(5)
C1 C5 C17 126.6(7)
C4 C5 Y1 73.6(3)
C4 C5 C17 125.6(7)
C17 C5 Y1 114.7(4)
C1 C6 H6A 109.1
C1 C6 H6B 109.1
H6A C6 H6B 107.9
C7 C6 C1 112.3(7)
C7 C6 H6A 109.1
C7 C6 H6B 109.1
C6 C7 H7A 109.5
C6 C7 H7B 109.5
C6 C7 H7C 109.5
H7A C7 H7B 109.5
H7A C7 H7C 109.5
H7B C7 H7C 109.5
C2 C8 H8 103.4
C9 C8 C2 109.4(6)
C9 C8 H8 103.4
C10 C8 C2 120.5(8)
C10 C8 H8 103.4
C10 C8 C9 114.3(7)
C8 C9 H9A 109.5
C8 C9 H9B 109.5
C8 C9 H9C 109.5
H9A C9 H9B 109.5
H9A C9 H9C 109.5
H9B C9 H9C 109.5
C8 C10 H10A 109.5
C8 C10 H10B 109.5
C8 C10 H10C 109.5
H10A C10 H10B 109.5
H10A C10 H10C 109.5
H10B C10 H10C 109.5
C3 C11 H11 102.9
C12 C11 C3 112.0(7)
C12 C11 H11 102.9
C13 C11 C3 116.4(6)
C13 C11 H11 102.9
C13 C11 C12 117.1(8)
C11 C12 H12A 109.5
C11 C12 H12B 109.5
C11 C12 H12C 109.5
H12A C12 H12B 109.5
H12A C12 H12C 109.5
H12B C12 H12C 109.5
C11 C13 H13A 109.5
C11 C13 H13B 109.5
C11 C13 H13C 109.5
H13A C13 H13B 109.5
H13A C13 H13C 109.5
H13B C13 H13C 109.5
C4 C14 H14 98.1
C15 C14 C4 120.0(8)
C15 C14 H14 98.1
C15 C14 C16 120.7(8)
C16 C14 C4 113.6(6)
C16 C14 H14 98.1
C14 C15 H15A 109.5
C14 C15 H15B 109.5
C14 C15 H15C 109.5
H15A C15 H15B 109.5
H15A C15 H15C 109.5
H15B C15 H15C 109.5
C14 C16 H16A 109.5
C14 C16 H16B 109.5
C14 C16 H16C 109.5
H16A C16 H16B 109.5
H16A C16 H16C 109.5
H16B C16 H16C 109.5
C5 C17 H17 94.0
C5 C17 C18 117.2(7)
C18 C17 H17 94.0
C19 C17 C5 118.9(7)
C19 C17 H17 94.0
C19 C17 C18 122.5(8)
C17 C18 H18A 109.5
C17 C18 H18B 109.5
C17 C18 H18C 109.5
H18A C18 H18B 109.5
H18A C18 H18C 109.5
H18B C18 H18C 109.5
C17 C19 H19A 109.5
C17 C19 H19B 109.5
C17 C19 H19C 109.5
H19A C19 H19B 109.5
H19A C19 H19C 109.5
H19B C19 H19C 109.5
C21 C20 Y1 74.3(3)
C21 C20 C24 108.6(5)
C21 C20 C25 126.5(6)
C24 C20 Y1 74.9(3)
C24 C20 C25 124.1(6)
C25 C20 Y1 125.2(5)
C20 C21 Y1 74.4(3)
C20 C21 C22 108.2(5)
C20 C21 C27 124.0(6)
C22 C21 Y1 74.2(3)
C22 C21 C27 127.8(6)
C27 C21 Y1 120.2(4)
C21 C22 Y1 74.2(3)
C21 C22 C23 107.7(5)
C21 C22 C30 122.2(6)
C23 C22 Y1 74.7(3)
C23 C22 C30 129.3(6)
C30 C22 Y1 124.6(4)
C22 C23 Y1 73.6(3)
C22 C23 C33 122.1(6)
C24 C23 Y1 74.5(3)
C24 C23 C22 108.2(5)
C24 C23 C33 128.8(6)
C33 C23 Y1 126.5(4)
C20 C24 Y1 73.5(3)
C20 C24 C36 128.3(7)
C23 C24 Y1 74.1(3)
C23 C24 C20 107.4(5)
C23 C24 C36 124.2(7)
C36 C24 Y1 121.3(4)
C20 C25 H25A 109.3
C20 C25 H25B 109.3
H25A C25 H25B 108.0
C26 C25 C20 111.6(7)
C26 C25 H25A 109.3
C26 C25 H25B 109.3
C25 C26 H26A 109.5
C25 C26 H26B 109.5
C25 C26 H26C 109.5
H26A C26 H26B 109.5
H26A C26 H26C 109.5
H26B C26 H26C 109.5
C21 C27 H27 99.6
C21 C27 H27A 101.9
C21 C27 C29A 126.8(9)
C28 C27 C21 114.8(6)
C28 C27 H27 99.6
C28 C27 H27A 101.9
C28 C27 C29A 105.7(10)
C29 C27 C21 115.0(7)
C29 C27 H27 99.6
C29 C27 C28 121.9(8)
C29A C27 H27A 101.9
C27 C28 H28A 109.5
C27 C28 H28B 109.5
C27 C28 H28C 109.5
H28A C28 H28B 109.5
H28A C28 H28C 109.5
H28B C28 H28C 109.5
C22 C30 H30 101.8
C31 C30 C22 111.8(6)
C31 C30 H30 101.8
C32 C30 C22 119.4(6)
C32 C30 H30 101.8
C32 C30 C31 116.7(6)
C30 C31 H31A 109.5
C30 C31 H31B 109.5
C30 C31 H31C 109.5
H31A C31 H31B 109.5
H31A C31 H31C 109.5
H31B C31 H31C 109.5
C30 C32 H32A 109.5
C30 C32 H32B 109.5
C30 C32 H32C 109.5
H32A C32 H32B 109.5
H32A C32 H32C 109.5
H32B C32 H32C 109.5
C23 C33 H33 102.9
C34 C33 C23 111.6(5)
C34 C33 H33 102.9
C35 C33 C23 119.3(6)
C35 C33 H33 102.9
C35 C33 C34 114.6(6)
C33 C34 H34A 109.5
C33 C34 H34B 109.5
C33 C34 H34C 109.5
H34A C34 H34B 109.5
H34A C34 H34C 109.5
H34B C34 H34C 109.5
C33 C35 H35A 109.5
C33 C35 H35B 109.5
C33 C35 H35C 109.5
H35A C35 H35B 109.5
H35A C35 H35C 109.5
H35B C35 H35C 109.5
C24 C36 H36 104.6
C37 C36 C24 114.1(6)
C37 C36 H36 104.6
C37 C36 C38 113.9(8)
C38 C36 C24 113.7(7)
C38 C36 H36 104.6
C36 C37 H37A 109.5
C36 C37 H37B 109.5
C36 C37 H37C 109.5
H37A C37 H37B 109.5
H37A C37 H37C 109.5
H37B C37 H37C 109.5
C36 C38 H38A 109.5
C36 C38 H38B 109.5
C36 C38 H38C 109.5
H38A C38 H38B 109.5
H38A C38 H38C 109.5
H38B C38 H38C 109.5
C27 C29 H29A 109.5
C27 C29 H29B 109.5
C27 C29 H29C 109.5
H29A C29 H29B 109.5
H29A C29 H29C 109.5
H29B C29 H29C 109.5
C27 C29A H29D 109.5
C27 C29A H29E 109.5
C27 C29A H29F 109.5
H29D C29A H29E 109.5
H29D C29A H29F 109.5
H29E C29A H29F 109.5
C12B C11B B1 127.5(5)
C16B C11B C12B 112.9(5)
C16B C11B B1 119.3(5)
F12B C12B C11B 121.7(5)
F12B C12B C13B 114.9(6)
C11B C12B C13B 123.4(6)
F13B C13B C12B 119.6(7)
C14B C13B F13B 119.3(6)
C14B C13B C12B 121.1(7)
F14B C14B C13B 121.3(8)
F14B C14B C15B 120.6(7)
C13B C14B C15B 118.2(6)
F15B C15B C14B 119.7(6)
F15B C15B C16B 120.9(7)
C14B C15B C16B 119.4(6)
F16B C16B C11B 119.3(5)
F16B C16B C15B 115.7(6)
C11B C16B C15B 125.0(7)
C22B C21B C26B 112.7(5)
C22B C21B B1 128.4(5)
C26B C21B B1 118.8(5)
F22B C22B C21B 121.4(5)
F22B C22B C23B 114.9(5)
C23B C22B C21B 123.7(6)
F23B C23B C22B 120.2(7)
F23B C23B C24B 119.7(6)
C24B C23B C22B 120.1(6)
F24B C24B C23B 120.4(6)
C25B C24B F24B 120.6(7)
C25B C24B C23B 119.0(6)
F25B C25B C26B 120.3(6)
C24B C25B F25B 120.3(6)
C24B C25B C26B 119.4(6)
F26B C26B C21B 118.9(5)
F26B C26B C25B 116.0(6)
C25B C26B C21B 125.1(6)
C32B C31B B1 128.2(5)
C36B C31B C32B 112.5(5)
C36B C31B B1 119.1(5)
F32B C32B C31B 121.0(5)
F32B C32B C33B 115.0(6)
C31B C32B C33B 123.9(6)
F33B C33B C32B 119.9(6)
F33B C33B C34B 120.8(6)
C34B C33B C32B 119.3(6)
F34B C34B C33B 119.7(7)
F34B C34B C35B 120.5(7)
C35B C34B C33B 119.8(6)
F35B C35B C34B 120.5(6)
F35B C35B C36B 120.7(7)
C34B C35B C36B 118.7(6)
F36B C36B C31B 118.9(5)
F36B C36B C35B 115.4(6)
C35B C36B C31B 125.7(6)
C42B C41B C46B 114.4(6)
C42B C41B B1 127.3(6)
C46B C41B B1 118.1(6)
F42B C42B C41B 121.4(6)
F42B C42B C43B 114.3(7)
C41B C42B C43B 124.3(8)
F43B C43B C42B 120.6(9)
F43B C43B C44B 123.0(8)
C44B C43B C42B 116.5(8)
C43B C44B F44B 116.7(9)
C45B C44B F44B 121.0(10)
C45B C44B C43B 122.3(8)
F45B C45B C46B 121.6(9)
C44B C45B F45B 119.2(8)
C44B C45B C46B 119.2(8)
F46B C46B C41B 120.4(6)
F46B C46B C45B 116.3(7)
C45B C46B C41B 123.3(8)
C21B B1 C11B 112.6(5)
C31B B1 C11B 113.2(5)
C31B B1 C21B 101.8(4)
C41B B1 C11B 102.3(4)
C41B B1 C21B 112.9(5)
C41B B1 C31B 114.6(5)

loop_
_geom_bond_atom_site_label_1
_geom_bond_atom_site_label_2
_geom_bond_distance
Y1 C1 2.604(6)
Y1 C2 2.663(5)
Y1 C3 2.602(6)
Y1 C4 2.523(5)
Y1 C5 2.525(5)
Y1 C20 2.589(6)
Y1 C21 2.587(6)
Y1 C22 2.587(5)
Y1 C23 2.601(5)
Y1 C24 2.607(6)
C1 C2 1.405(8)
C1 C5 1.410(9)
C1 C6 1.550(9)
C2 C3 1.419(8)
C2 C8 1.556(9)
C3 C4 1.402(8)
C3 C11 1.541(9)
C4 C5 1.421(8)
C4 C14 1.512(9)
C5 C17 1.495(9)
C6 H6A 0.9900
C6 H6B 0.9900
C6 C7 1.480(12)
C7 H7A 0.9800
C7 H7B 0.9800
C7 H7C 0.9800
C8 H8 1.0000
C8 C9 1.513(10)
C8 C10 1.459(11)
C9 H9A 0.9800
C9 H9B 0.9800
C9 H9C 0.9800
C10 H10A 0.9800
C10 H10B 0.9800
C10 H10C 0.9800
C11 H11 1.0000
C11 C12 1.493(12)
C11 C13 1.481(11)
C12 H12A 0.9800
C12 H12B 0.9800
C12 H12C 0.9800
C13 H13A 0.9800
C13 H13B 0.9800
C13 H13C 0.9800
C14 H14 1.0000
C14 C15 1.433(10)
C14 C16 1.464(11)
C15 H15A 0.9800
C15 H15B 0.9800
C15 H15C 0.9800
C16 H16A 0.9800
C16 H16B 0.9800
C16 H16C 0.9800
C17 H17 1.0000
C17 C18 1.497(11)
C17 C19 1.421(11)
C18 H18A 0.9800
C18 H18B 0.9800
C18 H18C 0.9800
C19 H19A 0.9800
C19 H19B 0.9800
C19 H19C 0.9800
C20 C21 1.399(8)
C20 C24 1.415(9)
C20 C25 1.533(9)
C21 C22 1.410(8)
C21 C27 1.527(9)
C22 C23 1.417(8)
C22 C30 1.530(9)
C23 C24 1.409(9)
C23 C33 1.533(9)
C24 C36 1.519(9)
C25 H25A 0.9900
C25 H25B 0.9900
C25 C26 1.508(11)
C26 H26A 0.9800
C26 H26B 0.9800
C26 H26C 0.9800
C27 H27 1.0000
C27 H27A 1.0000
C27 C28 1.504(9)
C27 C29 1.382(12)
C27 C29A 1.56(2)
C28 H28A 0.9800
C28 H28B 0.9800
C28 H28C 0.9800
C30 H30 1.0000
C30 C31 1.502(9)
C30 C32 1.461(10)
C31 H31A 0.9800
C31 H31B 0.9800
C31 H31C 0.9800
C32 H32A 0.9800
C32 H32B 0.9800
C32 H32C 0.9800
C33 H33 1.0000
C33 C34 1.510(9)
C33 C35 1.468(9)
C34 H34A 0.9800
C34 H34B 0.9800
C34 H34C 0.9800
C35 H35A 0.9800
C35 H35B 0.9800
C35 H35C 0.9800
C36 H36 1.0000
C36 C37 1.502(10)
C36 C38 1.503(12)
C37 H37A 0.9800
C37 H37B 0.9800
C37 H37C 0.9800
C38 H38A 0.9800
C38 H38B 0.9800
C38 H38C 0.9800
C29 H29A 0.9800
C29 H29B 0.9800
C29 H29C 0.9800
C29A H29D 0.9800
C29A H29E 0.9800
C29A H29F 0.9800
F12B C12B 1.352(7)
F13B C13B 1.361(8)
F14B C14B 1.347(7)
F15B C15B 1.354(7)
F16B C16B 1.362(7)
F22B C22B 1.345(7)
F23B C23B 1.344(7)
F24B C24B 1.353(7)
F25B C25B 1.353(7)
F26B C26B 1.360(7)
F32B C32B 1.342(7)
F33B C33B 1.342(7)
F34B C34B 1.354(7)
F35B C35B 1.353(7)
F36B C36B 1.367(7)
F42B C42B 1.359(8)
F43B C43B 1.314(9)
F44B C44B 1.378(8)
F45B C45B 1.349(9)
F46B C46B 1.330(8)
C11B C12B 1.377(8)
C11B C16B 1.373(8)
C11B B1 1.661(8)
C12B C13B 1.379(8)
C13B C14B 1.349(10)
C14B C15B 1.360(10)
C15B C16B 1.378(9)
C21B C22B 1.384(8)
C21B C26B 1.389(8)
C21B B1 1.650(9)
C22B C23B 1.384(9)
C23B C24B 1.368(10)
C24B C25B 1.352(9)
C25B C26B 1.374(8)
C31B C32B 1.387(8)
C31B C36B 1.381(8)
C31B B1 1.648(9)
C32B C33B 1.395(9)
C33B C34B 1.362(9)
C34B C35B 1.357(10)
C35B C36B 1.376(9)
C41B C42B 1.360(9)
C41B C46B 1.407(9)
C41B B1 1.645(9)
C42B C43B 1.417(10)
C43B C44B 1.372(12)
C44B C45B 1.342(12)
C45B C46B 1.369(10)
